data_7207270
loop_
_publ_author_name
'Grabowsky, Simon'
'Dean, Pamela M.'
'Skelton, Brian W.'
'Sobolev, Alexandre N.'
'Spackman, Mark A.'
'White, Allan H.'

_publ_section_title
;
 Crystal packing in the 2-R,4-oxo-[1,3-a/b]-naphthodioxanes -- Hirshfeld
 surface analysis and melting point correlation
;
_journal_issue 3
_journal_name_full CrystEngComm
_journal_page_first 1083
_journal_paper_doi 10.1039/c2ce06393j
_journal_volume 14
_journal_year 2012
_chemical_absolute_configuration unk
_chemical_formula_moiety 'C15 H14 O3'
_chemical_formula_sum 'C15 H14 O3'
_chemical_formula_weight 242.26
_chemical_name_systematic
;
?
;
_space_group_IT_number 19
_symmetry_cell_setting orthorhombic
_symmetry_Int_Tables_number 19
_symmetry_space_group_name_Hall 'P 2ac 2ab'
_symmetry_space_group_name_H-M 'P 21 21 21'
_atom_sites_solution_hydrogens geom
_atom_sites_solution_primary direct
_atom_sites_solution_secondary difmap
_audit_creation_method SHELXL-97
_cell_angle_alpha 90.0
_cell_angle_beta 90.0
_cell_angle_gamma 90.0
_cell_formula_units_Z 8
_cell_length_a 7.8319(2)
_cell_length_b 12.3938(5)
_cell_length_c 24.6888(7)
_cell_measurement_reflns_used 10516
_cell_measurement_temperature 100(2)
_cell_measurement_theta_max 37.26
_cell_measurement_theta_min 2.97
_cell_volume 2396.47(13)
_computing_cell_refinement
;
CrysAlisPro, Oxford Diffraction Ltd.,
Version 1.171.33.41 (release 06-05-2009 CrysAlis171 .NET)
(compiled May 6 2009,17:20:42)
;
_computing_data_collection
;
CrysAlisPro, Oxford Diffraction Ltd.,
Version 1.171.33.41 (release 06-05-2009 CrysAlis171 .NET)
(compiled May 6 2009,17:20:42)
;
_computing_data_reduction
;
CrysAlisPro, Oxford Diffraction Ltd.,
Version 1.171.33.41 (release 06-05-2009 CrysAlis171 .NET)
(compiled May 6 2009,17:20:42)
;
_computing_molecular_graphics 'X-Seed 2.0 (Barbour, 2001)'
_computing_publication_material 'SHELXL-97 (Sheldrick, 2008)'
_computing_structure_refinement 'SHELXL-97 (Sheldrick, 2008)'
_computing_structure_solution 'SHELXS-97 (Sheldrick, 2008)'
_diffrn_ambient_temperature 100(2)
_diffrn_detector_area_resol_mean 16.0009
_diffrn_measured_fraction_theta_full 0.998
_diffrn_measured_fraction_theta_max 0.998
_diffrn_measurement_device_type 'Oxford Diffraction Xcalibur-S, Sapphire CCD'
_diffrn_measurement_method '\w scans'
_diffrn_radiation_monochromator graphite
_diffrn_radiation_source 'normal-focus sealed tube'
_diffrn_radiation_type MoK\a
_diffrn_radiation_wavelength 0.71073
_diffrn_reflns_av_R_equivalents 0.0528
_diffrn_reflns_av_sigmaI/netI 0.0541
_diffrn_reflns_limit_h_max 10
_diffrn_reflns_limit_h_min -10
_diffrn_reflns_limit_k_max 16
_diffrn_reflns_limit_k_min -16
_diffrn_reflns_limit_l_max 32
_diffrn_reflns_limit_l_min -32
_diffrn_reflns_number 35712
_diffrn_reflns_theta_full 28.00
_diffrn_reflns_theta_max 28.00
_diffrn_reflns_theta_min 2.97
_exptl_absorpt_coefficient_mu 0.093
_exptl_absorpt_correction_T_max 1.00000
_exptl_absorpt_correction_T_min 0.88822
_exptl_absorpt_correction_type multi-scan
_exptl_absorpt_process_details
;
CrysAlisPro, Oxford Diffraction Ltd.,
Version 1.171.33.41 (release 06-05-2009 CrysAlis171 .NET)
(compiled May 6 2009,17:20:42)
Empirical absorption correction using spherical harmonics,
implemented in SCALE3 ABSPACK scaling algorithm.
;
_exptl_crystal_colour colorless
_exptl_crystal_density_diffrn 1.343
_exptl_crystal_density_meas ?
_exptl_crystal_description needle
_exptl_crystal_F_000 1024
_exptl_crystal_size_max 0.35
_exptl_crystal_size_mid 0.21
_exptl_crystal_size_min 0.11
_refine_diff_density_max 0.347
_refine_diff_density_min -0.257
_refine_diff_density_rms 0.057
_refine_ls_abs_structure_details 'Flack H D (1983), Acta Cryst. A39, 876-881'
_refine_ls_extinction_method none
_refine_ls_goodness_of_fit_ref 1.002
_refine_ls_hydrogen_treatment constr
_refine_ls_matrix_type full
_refine_ls_number_parameters 325
_refine_ls_number_reflns 3292
_refine_ls_number_restraints 0
_refine_ls_restrained_S_all 1.002
_refine_ls_R_factor_all 0.0900
_refine_ls_R_factor_gt 0.0716
_refine_ls_shift/su_max 0.000
_refine_ls_shift/su_mean 0.000
_refine_ls_structure_factor_coef Fsqd
_refine_ls_weighting_details 'calc w=1/[\s^2^(Fo^2^)+(0.0700P)^2^+3.4000P] where P=(Fo^2^+2Fc^2^)/3'
_refine_ls_weighting_scheme calc
_refine_ls_wR_factor_gt 0.1627
_refine_ls_wR_factor_ref 0.1722
_reflns_number_gt 4557
_reflns_number_total 5793
_reflns_threshold_expression >2sigma(I)
_cod_data_source_file c2ce06393j.txt
_cod_data_source_block ppd
_cod_depositor_comments
;
The following automatic conversions were performed:

'_exptl_crystal_density_meas' value 'not measured' was changed to '?'
- the value is perceived as not measured.

Automatic conversion script
Id: cif_fix_values 3008 2015-01-20 13:52:24Z robertas 
;
_cod_database_code 7207270

loop_
_symmetry_equiv_pos_as_xyz
'x, y, z'
'-x+1/2, -y, z+1/2'
'-x, y+1/2, -z+1/2'
'x+1/2, -y+1/2, -z'

loop_
_atom_site_label
_atom_site_type_symbol
_atom_site_fract_x
_atom_site_fract_y
_atom_site_fract_z
_atom_site_U_iso_or_equiv
_atom_site_adp_type
_atom_site_occupancy
_atom_site_symmetry_multiplicity
_atom_site_calc_flag
_atom_site_refinement_flags
O101 O 0.4963(4) 0.6346(2) 0.13408(10) 0.0291(7) Uani 1 1 d .
C102 C 0.5119(6) 0.5816(3) 0.08418(14) 0.0251(9) Uani 1 1 d .
H102 H 0.6341 0.5616 0.0782 0.030 Uiso 1 1 calc R
O103 O 0.4077(4) 0.4849(2) 0.08297(11) 0.0237(6) Uani 1 1 d .
O104 O 0.3836(4) 0.3229(2) 0.11895(12) 0.0338(8) Uani 1 1 d .
C104 C 0.4347(5) 0.4135(3) 0.12409(16) 0.0214(8) Uani 1 1 d .
C105 C 0.5176(5) 0.4573(3) 0.17310(14) 0.0179(8) Uani 1 1 d .
C106 C 0.5544(5) 0.3930(3) 0.21608(16) 0.0240(9) Uani 1 1 d .
H106 H 0.5312 0.3179 0.2139 0.029 Uiso 1 1 calc R
C107 C 0.6265(5) 0.4354(3) 0.26407(15) 0.0204(8) Uani 1 1 d .
C108 C 0.6670(7) 0.3702(4) 0.30911(18) 0.0363(11) Uani 1 1 d .
H108 H 0.6417 0.2952 0.3082 0.044 Uiso 1 1 calc R
C109 C 0.7418(6) 0.4135(4) 0.35378(17) 0.0338(11) Uani 1 1 d .
H109 H 0.7725 0.3682 0.3832 0.041 Uiso 1 1 calc R
C110 C 0.7737(5) 0.5242(4) 0.35660(16) 0.0251(9) Uani 1 1 d .
H110 H 0.8240 0.5535 0.3884 0.030 Uiso 1 1 calc R
C111 C 0.7340(5) 0.5905(3) 0.31472(16) 0.0252(9) Uani 1 1 d .
H111 H 0.7564 0.6656 0.3175 0.030 Uiso 1 1 calc R
C112 C 0.6597(5) 0.5486(3) 0.26691(15) 0.0193(8) Uani 1 1 d .
C113 C 0.6174(6) 0.6138(3) 0.22207(15) 0.0267(9) Uani 1 1 d .
H113 H 0.6376 0.6893 0.2235 0.032 Uiso 1 1 calc R
C114 C 0.5480(5) 0.5695(3) 0.17675(15) 0.0226(9) Uani 1 1 d .
C115 C 0.4533(7) 0.6535(4) 0.03875(16) 0.0336(11) Uani 1 1 d .
H115 H 0.3286 0.6678 0.0436 0.040 Uiso 1 1 calc R
C116 C 0.5471(9) 0.7608(4) 0.04061(18) 0.0536(17) Uani 1 1 d .
H16C H 0.5279 0.7952 0.0758 0.080 Uiso 1 1 calc R
H16B H 0.5042 0.8079 0.0118 0.080 Uiso 1 1 calc R
H16A H 0.6696 0.7485 0.0354 0.080 Uiso 1 1 calc R
C117 C 0.4784(7) 0.5960(4) -0.01513(16) 0.0407(12) Uani 1 1 d .
H17C H 0.4161 0.5274 -0.0147 0.061 Uiso 1 1 calc R
H17B H 0.6002 0.5821 -0.0208 0.061 Uiso 1 1 calc R
H17A H 0.4348 0.6415 -0.0445 0.061 Uiso 1 1 calc R
O201 O -0.0587(4) 0.3661(3) 0.13112(11) 0.0299(7) Uani 1 1 d .
C202 C -0.0092(5) 0.4080(3) 0.08006(15) 0.0203(8) Uani 1 1 d .
H202 H 0.1181 0.4060 0.0772 0.024 Uiso 1 1 calc R
O203 O -0.0662(5) 0.5172(3) 0.07372(12) 0.0364(9) Uani 1 1 d .
O204 O -0.0335(7) 0.6822(3) 0.10601(13) 0.0694(16) Uani 1 1 d .
C204 C -0.0182(7) 0.5872(4) 0.11366(16) 0.0362(12) Uani 1 1 d .
C205 C 0.0386(5) 0.5367(3) 0.16453(15) 0.0214(8) Uani 1 1 d .
C206 C 0.1057(6) 0.5980(3) 0.20531(16) 0.0280(10) Uani 1 1 d .
H206 H 0.1224 0.6731 0.1997 0.034 Uiso 1 1 calc R
C207 C 0.1506(5) 0.5522(4) 0.25547(15) 0.0210(8) Uani 1 1 d .
C208 C 0.2239(6) 0.6131(4) 0.29779(16) 0.0329(11) Uani 1 1 d .
H208 H 0.2406 0.6884 0.2931 0.039 Uiso 1 1 calc R
C209 C 0.2709(6) 0.5662(5) 0.34484(17) 0.0377(12) Uani 1 1 d .
H209 H 0.3234 0.6080 0.3725 0.045 Uiso 1 1 calc R
C210 C 0.2422(7) 0.4564(5) 0.35272(17) 0.0429(14) Uani 1 1 d .
H210 H 0.2755 0.4238 0.3859 0.051 Uiso 1 1 calc R
C211 C 0.1677(8) 0.3954(4) 0.31394(18) 0.0484(16) Uani 1 1 d .
H211 H 0.1464 0.3212 0.3208 0.058 Uiso 1 1 calc R
C212 C 0.1206(6) 0.4404(4) 0.26288(15) 0.0254(9) Uani 1 1 d .
C213 C 0.0511(7) 0.3791(4) 0.22109(16) 0.0329(11) Uani 1 1 d .
H213 H 0.0315 0.3042 0.2263 0.040 Uiso 1 1 calc R
C214 C 0.0107(5) 0.4256(3) 0.17265(15) 0.0212(8) Uani 1 1 d .
C215 C -0.0850(5) 0.3412(4) 0.03506(16) 0.0255(9) Uani 1 1 d .
H215 H -0.2123 0.3433 0.0383 0.031 Uiso 1 1 calc R
C216 C -0.0264(7) 0.2247(3) 0.04035(17) 0.0337(11) Uani 1 1 d .
H26C H -0.0603 0.1965 0.0758 0.051 Uiso 1 1 calc R
H26B H 0.0981 0.2214 0.0369 0.051 Uiso 1 1 calc R
H26A H -0.0792 0.1812 0.0118 0.051 Uiso 1 1 calc R
C217 C -0.0344(6) 0.3881(4) -0.01985(15) 0.0300(10) Uani 1 1 d .
H27C H -0.0735 0.4631 -0.0223 0.045 Uiso 1 1 calc R
H27B H -0.0872 0.3456 -0.0488 0.045 Uiso 1 1 calc R
H27A H 0.0901 0.3858 -0.0237 0.045 Uiso 1 1 calc R

loop_
_atom_site_aniso_label
_atom_site_aniso_U_11
_atom_site_aniso_U_22
_atom_site_aniso_U_33
_atom_site_aniso_U_23
_atom_site_aniso_U_13
_atom_site_aniso_U_12
O101 0.0453(18) 0.0224(15) 0.0195(13) 0.0026(12) -0.0056(13) -0.0045(15)
C102 0.025(2) 0.032(2) 0.0182(17) -0.0013(17) 0.0018(16) -0.0139(18)
O103 0.0226(14) 0.0280(16) 0.0206(13) -0.0007(12) -0.0002(11) -0.0058(12)
O104 0.0456(19) 0.0231(16) 0.0326(16) -0.0027(14) -0.0124(15) -0.0046(15)
C104 0.0176(18) 0.021(2) 0.0261(18) -0.0044(17) -0.0009(16) 0.0024(16)
C105 0.0106(15) 0.023(2) 0.0196(16) -0.0042(15) 0.0044(14) -0.0023(15)
C106 0.023(2) 0.0145(19) 0.034(2) -0.0021(16) -0.0045(18) 0.0002(16)
C107 0.0137(17) 0.021(2) 0.0266(19) 0.0005(17) 0.0010(15) 0.0007(16)
C108 0.049(3) 0.023(2) 0.036(2) 0.003(2) -0.014(2) -0.001(2)
C109 0.041(3) 0.036(3) 0.024(2) 0.0094(19) -0.010(2) -0.001(2)
C110 0.0191(19) 0.038(3) 0.0184(18) -0.0032(18) -0.0057(16) 0.0049(18)
C111 0.030(2) 0.021(2) 0.0253(19) -0.0030(17) 0.0031(17) -0.0049(18)
C112 0.0162(17) 0.021(2) 0.0202(17) -0.0005(16) 0.0049(14) 0.0003(16)
C113 0.038(2) 0.017(2) 0.025(2) -0.0024(16) 0.0032(19) -0.0079(19)
C114 0.0244(19) 0.022(2) 0.0210(18) 0.0017(16) -0.0001(16) -0.0038(17)
C115 0.045(3) 0.035(3) 0.0206(18) 0.0046(18) 0.0019(19) -0.020(2)
C116 0.092(5) 0.043(3) 0.026(2) 0.013(2) -0.012(3) -0.031(3)
C117 0.053(3) 0.048(3) 0.0205(19) 0.001(2) -0.001(2) -0.005(3)
O201 0.0347(17) 0.0312(17) 0.0237(14) -0.0070(13) 0.0119(13) -0.0147(14)
C202 0.0163(18) 0.022(2) 0.0230(17) -0.0032(16) -0.0009(15) 0.0025(16)
O203 0.052(2) 0.0322(18) 0.0245(15) -0.0079(13) -0.0107(14) 0.0208(16)
O204 0.152(5) 0.0291(19) 0.0272(16) -0.0037(15) -0.034(2) 0.028(3)
C204 0.061(3) 0.027(2) 0.0208(19) -0.0050(17) -0.014(2) 0.018(2)
C205 0.0235(18) 0.019(2) 0.0218(17) 0.0013(15) 0.0009(16) 0.0047(16)
C206 0.043(3) 0.016(2) 0.025(2) 0.0040(16) -0.0058(19) -0.0033(19)
C207 0.0156(17) 0.026(2) 0.0209(18) 0.0019(16) 0.0035(15) 0.0057(16)
C208 0.032(2) 0.041(3) 0.025(2) 0.001(2) -0.0029(18) -0.012(2)
C209 0.023(2) 0.069(4) 0.0204(19) 0.001(2) -0.0014(17) 0.010(2)
C210 0.044(3) 0.069(4) 0.0157(19) 0.011(2) 0.008(2) 0.035(3)
C211 0.081(4) 0.040(3) 0.024(2) 0.014(2) 0.020(2) 0.033(3)
C212 0.029(2) 0.027(2) 0.0201(18) 0.0045(17) 0.0097(17) 0.0110(19)
C213 0.056(3) 0.019(2) 0.024(2) 0.0033(17) 0.019(2) 0.000(2)
C214 0.0169(17) 0.022(2) 0.0246(18) -0.0080(16) 0.0106(16) 0.0003(16)
C215 0.0115(17) 0.034(2) 0.031(2) -0.0115(19) -0.0041(16) -0.0046(17)
C216 0.049(3) 0.027(2) 0.025(2) -0.0076(18) 0.008(2) -0.003(2)
C217 0.034(2) 0.034(2) 0.0223(18) -0.0048(18) -0.0066(18) -0.003(2)

loop_
_atom_type_symbol
_atom_type_description
_atom_type_scat_dispersion_real
_atom_type_scat_dispersion_imag
_atom_type_scat_source
C C 0.0033 0.0016 'International Tables Vol C Tables 4.2.6.8 and 6.1.1.4'
H H 0.0000 0.0000 'International Tables Vol C Tables 4.2.6.8 and 6.1.1.4'
O O 0.0106 0.0060 'International Tables Vol C Tables 4.2.6.8 and 6.1.1.4'

loop_
_geom_angle_atom_site_label_1
_geom_angle_atom_site_label_2
_geom_angle_atom_site_label_3
_geom_angle
C114 O101 C102 111.7(3)
O101 C102 O103 110.9(3)
O101 C102 C115 110.6(4)
O103 C102 C115 107.6(3)
O101 C102 H102 109.2
O103 C102 H102 109.2
C115 C102 H102 109.2
C104 O103 C102 115.7(3)
O104 C104 O103 118.5(4)
O104 C104 C105 125.3(4)
O103 C104 C105 116.1(3)
C106 C105 C114 119.5(4)
C106 C105 C104 121.2(4)
C114 C105 C104 119.2(4)
C105 C106 C107 121.4(4)
C105 C106 H106 119.3
C107 C106 H106 119.3
C108 C107 C106 122.5(4)
C108 C107 C112 118.9(4)
C106 C107 C112 118.6(4)
C109 C108 C107 120.7(4)
C109 C108 H108 119.7
C107 C108 H108 119.7
C108 C109 C110 120.4(4)
C108 C109 H109 119.8
C110 C109 H109 119.8
C111 C110 C109 121.1(4)
C111 C110 H110 119.5
C109 C110 H110 119.5
C110 C111 C112 120.5(4)
C110 C111 H111 119.7
C112 C111 H111 119.7
C113 C112 C111 122.8(4)
C113 C112 C107 118.8(3)
C111 C112 C107 118.4(4)
C114 C113 C112 120.6(4)
C114 C113 H113 119.7
C112 C113 H113 119.7
C113 C114 O101 120.5(4)
C113 C114 C105 121.1(4)
O101 C114 C105 118.3(3)
C102 C115 C116 110.4(4)
C102 C115 C117 109.6(4)
C116 C115 C117 112.0(4)
C102 C115 H115 108.3
C116 C115 H115 108.3
C117 C115 H115 108.3
C115 C116 H16C 109.5
C115 C116 H16B 109.5
H16C C116 H16B 109.5
C115 C116 H16A 109.5
H16C C116 H16A 109.5
H16B C116 H16A 109.5
C115 C117 H17C 109.5
C115 C117 H17B 109.5
H17C C117 H17B 109.5
C115 C117 H17A 109.5
H17C C117 H17A 109.5
H17B C117 H17A 109.5
C214 O201 C202 111.0(3)
O201 C202 O203 111.0(3)
O201 C202 C215 110.2(3)
O203 C202 C215 108.4(3)
O201 C202 H202 109.1
O203 C202 H202 109.1
C215 C202 H202 109.1
C204 O203 C202 115.8(3)
O204 C204 O203 118.9(4)
O204 C204 C205 125.6(4)
O203 C204 C205 115.4(4)
C206 C205 C214 119.9(4)
C206 C205 C204 120.6(4)
C214 C205 C204 119.3(4)
C205 C206 C207 121.3(4)
C205 C206 H206 119.3
C207 C206 H206 119.3
C206 C207 C208 122.5(4)
C206 C207 C212 117.8(4)
C208 C207 C212 119.7(4)
C209 C208 C207 121.2(5)
C209 C208 H208 119.4
C207 C208 H208 119.4
C208 C209 C210 119.8(5)
C208 C209 H209 120.1
C210 C209 H209 120.1
C211 C210 C209 121.1(4)
C211 C210 H210 119.4
C209 C210 H210 119.4
C210 C211 C212 121.3(5)
C210 C211 H211 119.4
C212 C211 H211 119.4
C213 C212 C207 120.2(4)
C213 C212 C211 122.9(4)
C207 C212 C211 116.9(4)
C214 C213 C212 120.7(4)
C214 C213 H213 119.7
C212 C213 H213 119.7
C213 C214 O201 121.2(4)
C213 C214 C205 120.1(4)
O201 C214 C205 118.7(4)
C202 C215 C216 109.8(3)
C202 C215 C217 110.0(3)
C216 C215 C217 111.1(4)
C202 C215 H215 108.6
C216 C215 H215 108.6
C217 C215 H215 108.6
C215 C216 H26C 109.5
C215 C216 H26B 109.5
H26C C216 H26B 109.5
C215 C216 H26A 109.5
H26C C216 H26A 109.5
H26B C216 H26A 109.5
C215 C217 H27C 109.5
C215 C217 H27B 109.5
H27C C217 H27B 109.5
C215 C217 H27A 109.5
H27C C217 H27A 109.5
H27B C217 H27A 109.5

loop_
_geom_bond_atom_site_label_1
_geom_bond_atom_site_label_2
_geom_bond_distance
O101 C114 1.387(5)
O101 C102 1.401(4)
C102 O103 1.451(5)
C102 C115 1.504(6)
C102 H102 1.0000
O103 C104 1.363(5)
O104 C104 1.199(5)
C104 C105 1.477(5)
C105 C106 1.358(6)
C105 C114 1.414(6)
C106 C107 1.414(5)
C106 H106 0.9500
C107 C108 1.411(6)
C107 C112 1.428(6)
C108 C109 1.359(6)
C108 H108 0.9500
C109 C110 1.396(6)
C109 H109 0.9500
C110 C111 1.357(6)
C110 H110 0.9500
C111 C112 1.415(5)
C111 H111 0.9500
C112 C113 1.410(6)
C113 C114 1.359(5)
C113 H113 0.9500
C115 C116 1.520(6)
C115 C117 1.522(6)
C115 H115 1.0000
C116 H16C 0.9800
C116 H16B 0.9800
C116 H16A 0.9800
C117 H17C 0.9800
C117 H17B 0.9800
C117 H17A 0.9800
O201 C214 1.376(5)
O201 C202 1.418(4)
C202 O203 1.434(5)
C202 C215 1.508(5)
C202 H202 1.0000
O203 C204 1.366(5)
O204 C204 1.198(6)
C204 C205 1.472(5)
C205 C206 1.367(6)
C205 C214 1.408(6)
C206 C207 1.407(5)
C206 H206 0.9500
C207 C208 1.411(6)
C207 C212 1.417(6)
C208 C209 1.350(6)
C208 H208 0.9500
C209 C210 1.393(8)
C209 H209 0.9500
C210 C211 1.352(8)
C210 H210 0.9500
C211 C212 1.427(6)
C211 H211 0.9500
C212 C213 1.392(6)
C213 C214 1.365(6)
C213 H213 0.9500
C215 C216 1.520(6)
C215 C217 1.528(6)
C215 H215 1.0000
C216 H26C 0.9800
C216 H26B 0.9800
C216 H26A 0.9800
C217 H27C 0.9800
C217 H27B 0.9800
C217 H27A 0.9800

loop_
_geom_hbond_atom_site_label_D
_geom_hbond_atom_site_label_H
_geom_hbond_atom_site_label_A
_geom_hbond_distance_DH
_geom_hbond_distance_HA
_geom_hbond_distance_DA
_geom_hbond_angle_DHA
_geom_hbond_site_symmetry_A
C108 H108 O101 0.95 2.68 3.483(6) 143.0 3_645
C111 H111 O104 0.95 2.73 3.439(5) 131.9 3_655
C102 H102 O203 1.00 2.41 3.409(6) 174.0 1_655
C117 H17A O204 0.98 2.67 3.550(6) 149.2 4_565
C211 H211 O204 0.95 2.65 3.463(6) 144.1 3_545
C202 H202 O103 1.00 2.47 3.402(5) 154.2 .
C202 H202 O104 1.00 2.54 3.391(5) 142.9 .
C217 H27B O104 0.98 2.72 3.638(5) 155.8 4_455

loop_
_geom_torsion_atom_site_label_1
_geom_torsion_atom_site_label_2
_geom_torsion_atom_site_label_3
_geom_torsion_atom_site_label_4
_geom_torsion
C114 O101 C102 O103 60.1(4)
C114 O101 C102 C115 179.4(4)
O101 C102 O103 C104 -54.2(4)
C115 C102 O103 C104 -175.3(3)
C102 O103 C104 O104 -163.0(4)
C102 O103 C104 C105 20.2(5)
O104 C104 C105 C106 5.0(6)
O103 C104 C105 C106 -178.4(3)
O104 C104 C105 C114 -170.4(4)
O103 C104 C105 C114 6.2(5)
C114 C105 C106 C107 -1.6(6)
C104 C105 C106 C107 -177.0(3)
C105 C106 C107 C108 -179.5(4)
C105 C106 C107 C112 0.4(6)
C106 C107 C108 C109 177.6(4)
C112 C107 C108 C109 -2.3(7)
C107 C108 C109 C110 2.5(8)
C108 C109 C110 C111 -1.2(7)
C109 C110 C111 C112 -0.3(7)
C110 C111 C112 C113 -179.4(4)
C110 C111 C112 C107 0.4(6)
C108 C107 C112 C113 -179.3(4)
C106 C107 C112 C113 0.8(6)
C108 C107 C112 C111 0.8(6)
C106 C107 C112 C111 -179.1(4)
C111 C112 C113 C114 179.2(4)
C107 C112 C113 C114 -0.7(6)
C112 C113 C114 O101 175.8(4)
C112 C113 C114 C105 -0.5(6)
C102 O101 C114 C113 149.5(4)
C102 O101 C114 C105 -34.0(5)
C106 C105 C114 C113 1.7(6)
C104 C105 C114 C113 177.2(4)
C106 C105 C114 O101 -174.7(4)
C104 C105 C114 O101 0.8(5)
O101 C102 C115 C116 53.9(5)
O103 C102 C115 C116 175.2(4)
O101 C102 C115 C117 177.7(4)
O103 C102 C115 C117 -61.1(5)
C214 O201 C202 O203 -60.5(4)
C214 O201 C202 C215 179.5(3)
O201 C202 O203 C204 54.4(5)
C215 C202 O203 C204 175.6(4)
C202 O203 C204 O204 166.2(5)
C202 O203 C204 C205 -17.6(6)
O204 C204 C205 C206 -10.7(9)
O203 C204 C205 C206 173.4(4)
O204 C204 C205 C214 164.2(6)
O203 C204 C205 C214 -11.7(6)
C214 C205 C206 C207 1.0(7)
C204 C205 C206 C207 175.9(4)
C205 C206 C207 C208 178.4(4)
C205 C206 C207 C212 -1.3(6)
C206 C207 C208 C209 -177.8(4)
C212 C207 C208 C209 1.9(7)
C207 C208 C209 C210 -2.0(7)
C208 C209 C210 C211 0.0(7)
C209 C210 C211 C212 2.0(8)
C206 C207 C212 C213 0.9(6)
C208 C207 C212 C213 -178.9(4)
C206 C207 C212 C211 179.7(4)
C208 C207 C212 C211 0.0(6)
C210 C211 C212 C213 176.9(5)
C210 C211 C212 C207 -1.9(7)
C207 C212 C213 C214 -0.1(7)
C211 C212 C213 C214 -178.9(4)
C212 C213 C214 O201 -179.7(4)
C212 C213 C214 C205 -0.3(6)
C202 O201 C214 C213 -149.1(4)
C202 O201 C214 C205 31.4(5)
C206 C205 C214 C213 -0.2(6)
C204 C205 C214 C213 -175.2(4)
C206 C205 C214 O201 179.3(4)
C204 C205 C214 O201 4.3(6)
O201 C202 C215 C216 -58.7(4)
O203 C202 C215 C216 179.7(3)
O201 C202 C215 C217 178.8(3)
O203 C202 C215 C217 57.2(4)
